data_7111388
loop_
_publ_author_name
'Yan, Bangbo'
'Day, Cynthia S.'
'Lachgar, Abdessadek'

_publ_section_title
;
 Octahedral metal clusters as building units in a neutral layered
 honeycomb network, [Zn(en)]2[Nb6Cl12(CN)6]
;
_journal_issue 21
_journal_name_full 'Chemical Communications'
_journal_page_first 2390
_journal_page_last 2391
_journal_paper_doi 10.1039/b408000a
_journal_year 2004
_chemical_formula_sum 'C10 H16 Cl12 N10 Nb6 Zn2'
_chemical_formula_weight 1389.93
_space_group_IT_number 147
_symmetry_cell_setting trigonal
_symmetry_Int_Tables_number 147
_symmetry_space_group_name_Hall '-P 3'
_symmetry_space_group_name_H-M 'P -3'
_atom_sites_solution_hydrogens geom
_atom_sites_solution_primary direct
_atom_sites_solution_secondary difmap
_audit_creation_method SHELXL-97
_cell_angle_alpha 90.00
_cell_angle_beta 90.00
_cell_angle_gamma 120.00
_cell_formula_units_Z 1
_cell_length_a 10.8914(10)
_cell_length_b 10.8914(10)
_cell_length_c 8.6850(17)
_cell_measurement_temperature 193(2)
_cell_volume 892.2(2)
_computing_structure_refinement 'SHELXL-97 (Sheldrick, 1997)'
_computing_structure_solution 'SHELXS-97 (Sheldrick, 1990)'
_diffrn_ambient_temperature 193(2)
_diffrn_measured_fraction_theta_full 0.975
_diffrn_measured_fraction_theta_max 0.975
_diffrn_measurement_device_type 'CCD area detector'
_diffrn_measurement_method 'phi and omega scans'
_diffrn_radiation_monochromator graphite
_diffrn_radiation_probe x-ray
_diffrn_radiation_type MoK\a
_diffrn_radiation_wavelength 0.71073
_diffrn_reflns_av_R_equivalents 0.0699
_diffrn_reflns_av_sigmaI/netI 0.0660
_diffrn_reflns_limit_h_max 15
_diffrn_reflns_limit_h_min -15
_diffrn_reflns_limit_k_max 15
_diffrn_reflns_limit_k_min -15
_diffrn_reflns_limit_l_max 12
_diffrn_reflns_limit_l_min -12
_diffrn_reflns_number 9092
_diffrn_reflns_theta_full 30.46
_diffrn_reflns_theta_max 30.46
_diffrn_reflns_theta_min 4.32
_diffrn_source 'fine-focus sealed tube'
_exptl_absorpt_coefficient_mu 4.097
_exptl_absorpt_correction_T_max 0.928
_exptl_absorpt_correction_T_min 0.791
_exptl_absorpt_correction_type multi-scan
_exptl_crystal_colour 'dark green'
_exptl_crystal_density_diffrn 2.587
_exptl_crystal_density_method 'not measured'
_exptl_crystal_description retangular
_exptl_crystal_F_000 656
_exptl_crystal_size_max 0.15
_exptl_crystal_size_mid 0.05
_exptl_crystal_size_min 0.02
_refine_diff_density_max 1.978
_refine_diff_density_min -1.674
_refine_diff_density_rms 0.246
_refine_ls_extinction_method none
_refine_ls_goodness_of_fit_ref 1.076
_refine_ls_hydrogen_treatment mixed
_refine_ls_matrix_type full
_refine_ls_number_parameters 72
_refine_ls_number_reflns 1770
_refine_ls_number_restraints 0
_refine_ls_restrained_S_all 1.076
_refine_ls_R_factor_all 0.0917
_refine_ls_R_factor_gt 0.0568
_refine_ls_shift/su_max 0.000
_refine_ls_shift/su_mean 0.000
_refine_ls_structure_factor_coef Fsqd
_refine_ls_weighting_details 'calc w==1/[\s^2^(Fo^2^)+(0.0550P)^2^+3.7808P] where P==(Fo^2^+2Fc^2^)/3'
_refine_ls_weighting_scheme calc
_refine_ls_wR_factor_gt 0.1154
_refine_ls_wR_factor_ref 0.1307
_reflns_number_gt 1278
_reflns_number_total 1770
_reflns_threshold_expression >2sigma(I)
_cod_data_source_file b408000asup1.cif
_cod_data_source_block a24c2f
_cod_original_sg_symbol_H-M P-3
_cod_database_code 7111388

loop_
_symmetry_equiv_pos_as_xyz
'x, y, z'
'-y, x-y, z'
'-x+y, -x, z'
'-x, -y, -z'
'y, -x+y, -z'
'x-y, x, -z'

loop_
_atom_site_label
_atom_site_type_symbol
_atom_site_fract_x
_atom_site_fract_y
_atom_site_fract_z
_atom_site_U_iso_or_equiv
_atom_site_adp_type
_atom_site_occupancy
_atom_site_symmetry_multiplicity
_atom_site_calc_flag
_atom_site_refinement_flags
Nb1 Nb 0.0885(2) 0.17857(6) 0.13735(6) 0.0223(2) Uani 1 1 d .
Zn1 Zn 0.3333 0.6667 0.47109(17) 0.0372(4) Uani 1 3 d S
Cl1 Cl -0.0043(10) 0.3141(5) -0.0075(6) 0.0329(5) Uani 1 1 d .
Cl2 Cl 0.2100(2) 0.1076(7) 0.32313(19) 0.0338(5) Uani 1 1 d .
C1 C 0.195(3) 0.3733(9) 0.2886(9) 0.029(3) Uani 1 1 d .
N1 N 0.237(2) 0.4741(8) 0.3614(9) 0.051(2) Uani 1 1 d .
N2 N 0.289(11) 0.551(4) 0.674(3) 0.10(2) Uani 0.33 1 d P
C2 C 0.386(6) 0.639(5) 0.803(2) 0.096(16) Uani 0.67 1 d P
N2' N 0.409(5) 0.567(5) 0.666(3) 0.044(7) Uiso 0.33 1 d P

loop_
_atom_site_aniso_label
_atom_site_aniso_U_11
_atom_site_aniso_U_22
_atom_site_aniso_U_33
_atom_site_aniso_U_23
_atom_site_aniso_U_13
_atom_site_aniso_U_12
Nb1 0.0260(10) 0.0233(3) 0.0171(3) -0.0038(2) -0.0067(8) 0.0119(10)
Zn1 0.0440(6) 0.0440(6) 0.0237(7) 0.000 0.000 0.0220(3)
Cl1 0.0409(13) 0.028(2) 0.0342(11) -0.0024(19) -0.0074(10) 0.020(2)
Cl2 0.0396(10) 0.050(3) 0.0218(7) -0.001(2) -0.0119(7) 0.030(3)
C1 0.029(9) 0.031(4) 0.029(3) -0.007(3) 0.004(7) 0.016(7)
N1 0.049(11) 0.047(5) 0.035(4) -0.007(3) 0.010(10) 0.008(11)
N2 0.11(4) 0.11(3) 0.022(12) 0.030(14) 0.00(3) -0.01(4)
C2 0.19(5) 0.043(11) 0.051(9) 0.001(14) -0.02(2) 0.053(18)

loop_
_atom_type_symbol
_atom_type_description
_atom_type_scat_dispersion_real
_atom_type_scat_dispersion_imag
_atom_type_scat_source
C C 0.0033 0.0016 'International Tables Vol C Tables 4.2.6.8 and 6.1.1.4'
H H 0.0000 0.0000 'International Tables Vol C Tables 4.2.6.8 and 6.1.1.4'
N N 0.0061 0.0033 'International Tables Vol C Tables 4.2.6.8 and 6.1.1.4'
Cl Cl 0.1484 0.1585 'International Tables Vol C Tables 4.2.6.8 and 6.1.1.4'
Zn Zn 0.2839 1.4301 'International Tables Vol C Tables 4.2.6.8 and 6.1.1.4'
Nb Nb -2.0727 0.6215 'International Tables Vol C Tables 4.2.6.8 and 6.1.1.4'

loop_
_geom_angle_atom_site_label_1
_geom_angle_atom_site_label_2
_geom_angle_atom_site_label_3
_geom_angle
_geom_angle_site_symmetry_1
_geom_angle_site_symmetry_3
C1 Nb1 Cl1 78.3(6) . 5
C1 Nb1 Cl2 78.9(6) . .
Cl1 Nb1 Cl2 88.1(2) 5 .
C1 Nb1 Cl2 83.5(5) . 2
Cl1 Nb1 Cl2 161.8(2) 5 2
Cl2 Nb1 Cl2 88.67(9) . 2
C1 Nb1 Cl1 84.8(6) . .
Cl1 Nb1 Cl1 88.68(2) 5 .
Cl2 Nb1 Cl1 163.6(2) . .
Cl2 Nb1 Cl1 89.4(2) 2 .
C1 Nb1 Nb1 136.7(6) . 2
Cl1 Nb1 Nb1 144.94(15) 5 2
Cl2 Nb1 Nb1 96.25(13) . 2
Cl2 Nb1 Nb1 53.22(15) 2 2
Cl1 Nb1 Nb1 95.6(2) . 2
C1 Nb1 Nb1 132.8(6) . 3
Cl1 Nb1 Nb1 96.7(2) 5 3
Cl2 Nb1 Nb1 53.90(16) . 3
Cl2 Nb1 Nb1 95.77(11) 2 3
Cl1 Nb1 Nb1 142.45(13) . 3
Nb1 Nb1 Nb1 60.0 2 3
C1 Nb1 Nb1 137.2(6) . 6
Cl1 Nb1 Nb1 97.27(14) 5 6
Cl2 Nb1 Nb1 143.90(17) . 6
Cl2 Nb1 Nb1 95.87(12) 2 6
Cl1 Nb1 Nb1 52.45(14) . 6
Nb1 Nb1 Nb1 60.035(14) 2 6
Nb1 Nb1 Nb1 90.0 3 6
C1 Nb1 Nb1 133.2(6) . 5
Cl1 Nb1 Nb1 54.94(15) 5 5
Cl2 Nb1 Nb1 96.34(11) . 5
Cl2 Nb1 Nb1 143.22(15) 2 5
Cl1 Nb1 Nb1 94.89(13) . 5
Nb1 Nb1 Nb1 90.0 2 5
Nb1 Nb1 Nb1 60.035(14) 3 5
Nb1 Nb1 Nb1 59.93(3) 6 5
N1 Zn1 N1 100.2(3) 3_565 .
N1 Zn1 N1 100.2(3) 3_565 2_665
N1 Zn1 N1 100.2(3) . 2_665
N1 Zn1 N2 86.0(11) 3_565 3_565
N1 Zn1 N2 125(4) . 3_565
N1 Zn1 N2 133(4) 2_665 3_565
N1 Zn1 N2 125(3) 3_565 2_665
N1 Zn1 N2 133(4) . 2_665
N1 Zn1 N2 86.0(11) 2_665 2_665
N2 Zn1 N2 55(2) 3_565 2_665
N1 Zn1 N2 133(4) 3_565 .
N1 Zn1 N2 86.0(11) . .
N1 Zn1 N2 125(3) 2_665 .
N2 Zn1 N2 55(2) 3_565 .
N2 Zn1 N2 55(2) 2_665 .
N1 Zn1 N2' 93.8(12) 3_565 2_665
N1 Zn1 N2' 161.7(7) . 2_665
N1 Zn1 N2' 88.7(12) 2_665 2_665
N2 Zn1 N2' 44(3) 3_565 2_665
N2 Zn1 N2' 31(3) 2_665 2_665
N2 Zn1 N2' 75.9(11) . 2_665
N1 Zn1 N2' 88.7(12) 3_565 3_565
N1 Zn1 N2' 93.8(12) . 3_565
N1 Zn1 N2' 161.7(7) 2_665 3_565
N2 Zn1 N2' 31(3) 3_565 3_565
N2 Zn1 N2' 75.9(11) 2_665 3_565
N2 Zn1 N2' 44(3) . 3_565
N2' Zn1 N2' 74.7(9) 2_665 3_565
N1 Zn1 N2' 161.7(7) 3_565 .
N1 Zn1 N2' 88.7(12) . .
N1 Zn1 N2' 93.8(12) 2_665 .
N2 Zn1 N2' 75.9(11) 3_565 .
N2 Zn1 N2' 44(3) 2_665 .
N2 Zn1 N2' 31(3) . .
N2' Zn1 N2' 74.7(9) 2_665 .
N2' Zn1 N2' 74.7(9) 3_565 .
Nb1 Cl1 Nb1 72.61(6) 6 .
Nb1 Cl2 Nb1 72.89(5) . 3
N1 C1 Nb1 173(3) . .
C1 N1 Zn1 172.6(16) . .
N2' N2 C2 120(4) . 3_565
N2' N2 C2 66(4) . .
C2 N2 C2 53(2) 3_565 .
N2' N2 N2' 159(3) . 3_565
C2 N2 N2' 57(4) 3_565 3_565
C2 N2 N2' 106(5) . 3_565
N2' N2 Zn1 87(3) . .
C2 N2 Zn1 114(5) 3_565 .
C2 N2 Zn1 111(2) . .
N2' N2 Zn1 77(3) 3_565 .
C2 C2 C2 60.000(3) 3_565 2_665
C2 C2 N2 102(2) 3_565 2_665
C2 C2 N2 65(4) 2_665 2_665
C2 C2 N2 61(5) 3_565 .
C2 C2 N2 100(5) 2_665 .
N2 C2 N2 80(3) 2_665 .
C2 C2 N2' 109(4) 3_565 .
C2 C2 N2' 128.2(13) 2_665 .
N2 C2 N2' 69(4) 2_665 .
N2 C2 N2' 48(5) . .
N2 N2' C2 66(3) . .
N2 N2' N2 80(4) . 2_665
C2 N2' N2 54(2) . 2_665
N2 N2' Zn1 61.3(19) . .
C2 N2' Zn1 97.9(14) . .
N2 N2' Zn1 58.9(12) 2_665 .

loop_
_geom_bond_atom_site_label_1
_geom_bond_atom_site_label_2
_geom_bond_distance
_geom_bond_site_symmetry_2
Nb1 C1 2.260(8) .
Nb1 Cl1 2.426(5) 5
Nb1 Cl2 2.445(5) .
Nb1 Cl2 2.466(6) 2
Nb1 Cl1 2.505(5) .
Nb1 Nb1 2.9173(11) 2
Nb1 Nb1 2.9173(11) 3
Nb1 Nb1 2.9203(10) 6
Nb1 Nb1 2.9203(10) 5
Zn1 N1 2.051(8) 3_565
Zn1 N1 2.051(8) .
Zn1 N1 2.051(8) 2_665
Zn1 N2 2.08(3) 3_565
Zn1 N2 2.08(3) 2_665
Zn1 N2 2.08(3) .
Zn1 N2' 2.37(2) 2_665
Zn1 N2' 2.37(2) 3_565
Zn1 N2' 2.37(2) .
Cl1 Nb1 2.426(5) 6
Cl2 Nb1 2.466(6) 3
C1 N1 1.145(11) .
N2 N2' 1.23(12) .
N2 C2 1.46(8) 3_565
N2 C2 1.51(6) .
N2 N2' 1.69(12) 3_565
C2 C2 1.33(5) 3_565
C2 C2 1.33(5) 2_665
C2 N2 1.46(8) 2_665
C2 N2' 1.51(3) .
N2' N2 1.69(12) 2_665
